data_7052182
loop_
_publ_author_name
'Moores, Audrey'
'Cantat, Thibault'
'Ricard, Louis'
'M\'ezailles, Nicolas'
'Le Floch, Pascal'

_publ_section_title
;
 Experimental and theoretical study of phosphinine sulfides
;
_journal_issue 8
_journal_name_full 'New Journal of Chemistry'
_journal_page_first 1493
_journal_paper_doi 10.1039/b702851b
_journal_volume 31
_journal_year 2007
_chemical_formula_moiety 'C23 H29 P S Si2'
_chemical_formula_sum 'C23 H29 P S Si2'
_chemical_formula_weight 424.68
_chemical_name_systematic
;
?
;
_space_group_IT_number 60
_symmetry_cell_setting orthorhombic
_symmetry_space_group_name_Hall '-P 2n 2ab'
_symmetry_space_group_name_H-M 'P b c n'
_atom_sites_solution_hydrogens geom
_atom_sites_solution_primary direct
_atom_sites_solution_secondary difmap
_audit_creation_method SHELXL-97
_cell_angle_alpha 90.00
_cell_angle_beta 90.00
_cell_angle_gamma 90.00
_cell_formula_units_Z 8
_cell_length_a 17.932(1)
_cell_length_b 12.292(1)
_cell_length_c 20.981(1)
_cell_measurement_reflns_used 251
_cell_measurement_temperature 150.0(1)
_cell_measurement_theta_max 20.0
_cell_measurement_theta_min 3.0
_cell_volume 4624.6(5)
_computing_structure_refinement 'SHELXL-97 (Sheldrick, 1997)'
_computing_structure_solution 'SHELXS-97 (Sheldrick, 1990)'
_diffrn_ambient_temperature 150.0(1)
_diffrn_measured_fraction_theta_full 0.998
_diffrn_measured_fraction_theta_max 0.998
_diffrn_measurement_device_type KappaCCD
_diffrn_measurement_method 'phi and omega scans'
_diffrn_radiation_monochromator graphite
_diffrn_radiation_source 'fine-focus sealed tube'
_diffrn_radiation_type MoK\a
_diffrn_radiation_wavelength 0.71069
_diffrn_reflns_av_R_equivalents 0.0267
_diffrn_reflns_av_sigmaI/netI 0.0277
_diffrn_reflns_limit_h_max 21
_diffrn_reflns_limit_h_min -23
_diffrn_reflns_limit_k_max 15
_diffrn_reflns_limit_k_min -15
_diffrn_reflns_limit_l_max 27
_diffrn_reflns_limit_l_min -27
_diffrn_reflns_number 19073
_diffrn_reflns_theta_full 27.45
_diffrn_reflns_theta_max 27.45
_diffrn_reflns_theta_min 2.99
_exptl_absorpt_coefficient_mu 0.319
_exptl_absorpt_correction_T_max 0.9688
_exptl_absorpt_correction_T_min 0.9389
_exptl_absorpt_correction_type multi-scan
_exptl_crystal_colour 'pale yellow'
_exptl_crystal_density_diffrn 1.220
_exptl_crystal_density_method 'not measured'
_exptl_crystal_description needle
_exptl_crystal_F_000 1808
_exptl_crystal_size_max 0.20
_exptl_crystal_size_mid 0.12
_exptl_crystal_size_min 0.10
_refine_diff_density_max 0.274
_refine_diff_density_min -0.340
_refine_diff_density_rms 0.048
_refine_ls_extinction_method none
_refine_ls_goodness_of_fit_ref 1.045
_refine_ls_hydrogen_treatment constr
_refine_ls_matrix_type full
_refine_ls_number_parameters 279
_refine_ls_number_reflns 5271
_refine_ls_number_restraints 0
_refine_ls_restrained_S_all 1.045
_refine_ls_R_factor_all 0.0430
_refine_ls_R_factor_gt 0.0332
_refine_ls_shift/su_max 0.001
_refine_ls_shift/su_mean 0.000
_refine_ls_structure_factor_coef Fsqd
_refine_ls_weighting_details 'calc w=1/[\s^2^(Fo^2^)+(0.0598P)^2^+0.9132P] where P=(Fo^2^+2Fc^2^)/3'
_refine_ls_weighting_scheme calc
_refine_ls_wR_factor_gt 0.0940
_refine_ls_wR_factor_ref 0.0998
_reflns_number_gt 4326
_reflns_number_total 5271
_reflns_threshold_expression >2sigma(I)
_cod_data_source_file b702851b.txt
_cod_data_source_block sulphossiph
_cod_depositor_comments
;
The following automatic conversions were performed:
'_symmetry_cell_setting' value 'Orthorhombic' changed to 'orthorhombic'
according to '/home/saulius/struct/CIF-dictionaries/cif_core.dic'
dictionary named 'cif_core.dic' version 2.4.1 from 2010-06-29.

Automatic conversion script
Id: cif_fix_enum 1527 2010-12-29 10:47:43Z saulius 
;
_cod_original_sg_symbol_H-M 'Pbcn '
_cod_database_code 7052182

loop_
_symmetry_equiv_pos_as_xyz
'x, y, z'
'-x+1/2, -y+1/2, z+1/2'
'x+1/2, -y+1/2, -z'
'-x, y, -z+1/2'
'-x, -y, -z'
'x-1/2, y-1/2, -z-1/2'
'-x-1/2, y-1/2, z'
'x, -y, z-1/2'

loop_
_atom_site_label
_atom_site_type_symbol
_atom_site_fract_x
_atom_site_fract_y
_atom_site_fract_z
_atom_site_U_iso_or_equiv
_atom_site_adp_type
_atom_site_occupancy
_atom_site_symmetry_multiplicity
_atom_site_calc_flag
_atom_site_refinement_flags
_atom_site_disorder_assembly
_atom_site_disorder_group
S1 S -0.38794(2) 0.30268(4) 0.33811(2) 0.03744(12) Uani 1 1 d . . .
P1 P -0.28112(2) 0.30965(3) 0.327941(18) 0.02432(11) Uani 1 1 d . . .
Si1 Si -0.25235(2) 0.15332(3) 0.444091(19) 0.02505(11) Uani 1 1 d . . .
Si2 Si -0.30463(2) 0.45162(3) 0.207022(19) 0.02516(11) Uani 1 1 d . . .
C1 C -0.21820(8) 0.24981(12) 0.37876(7) 0.0237(3) Uani 1 1 d . . .
C2 C -0.14227(8) 0.27360(11) 0.36635(7) 0.0234(3) Uani 1 1 d . . .
C3 C -0.11681(8) 0.33147(12) 0.31319(7) 0.0241(3) Uani 1 1 d . . .
H3 H -0.0644 0.3403 0.3091 0.024(4) Uiso 1 1 calc R . .
C4 C -0.16118(8) 0.37754(12) 0.26557(7) 0.0234(3) Uani 1 1 d . . .
C5 C -0.23989(8) 0.37947(12) 0.26622(7) 0.0239(3) Uani 1 1 d . . .
C6 C -0.33620(10) 0.07509(15) 0.41818(10) 0.0441(5) Uani 1 1 d . . .
H6A H -0.3445 0.0142 0.4475 0.066(7) Uiso 1 1 calc R . .
H6B H -0.3283 0.0471 0.3750 0.076(8) Uiso 1 1 calc R . .
H6C H -0.3799 0.1229 0.4185 0.086(9) Uiso 1 1 calc R . .
C7 C -0.27573(10) 0.23561(15) 0.51596(8) 0.0349(4) Uani 1 1 d . . .
H7A H -0.2909 0.1871 0.5507 0.062(7) Uiso 1 1 calc R . .
H7B H -0.3167 0.2854 0.5059 0.057(6) Uiso 1 1 calc R . .
H7C H -0.2319 0.2776 0.5291 0.052(6) Uiso 1 1 calc R . .
C8 C -0.18237(9) 0.04599(13) 0.46344(9) 0.0349(4) Uani 1 1 d . . .
H8A H -0.1409 0.0784 0.4872 0.053(6) Uiso 1 1 calc R . .
H8B H -0.1635 0.0137 0.4239 0.053(6) Uiso 1 1 calc R . .
H8C H -0.2059 -0.0106 0.4895 0.061(6) Uiso 1 1 calc R . .
C9 C -0.08362(8) 0.23442(12) 0.41155(7) 0.0236(3) Uani 1 1 d . . .
C10 C -0.08098(8) 0.27280(12) 0.47403(7) 0.0262(3) Uani 1 1 d . . .
H10 H -0.1156 0.3265 0.4877 0.035(5) Uiso 1 1 calc R . .
C11 C -0.02819(9) 0.23319(13) 0.51637(7) 0.0293(3) Uani 1 1 d . . .
H11 H -0.0270 0.2597 0.5589 0.036(5) Uiso 1 1 calc R . .
C12 C 0.02277(9) 0.15521(13) 0.49702(8) 0.0313(3) Uani 1 1 d . . .
H12 H 0.0580 0.1266 0.5265 0.035(5) Uiso 1 1 calc R . .
C13 C 0.02208(9) 0.11913(13) 0.43441(8) 0.0321(3) Uani 1 1 d . . .
H13 H 0.0576 0.0669 0.4206 0.039(5) Uiso 1 1 calc R . .
C14 C -0.03048(8) 0.15915(12) 0.39173(7) 0.0283(3) Uani 1 1 d . . .
H14 H -0.0301 0.1350 0.3487 0.031(4) Uiso 1 1 calc R . .
C15 C -0.11937(8) 0.42482(12) 0.21037(7) 0.0234(3) Uani 1 1 d . . .
C16 C -0.08588(9) 0.52648(13) 0.21393(8) 0.0321(3) Uani 1 1 d . . .
H16 H -0.0902 0.5686 0.2517 0.043(5) Uiso 1 1 calc R . .
C17 C -0.04608(10) 0.56658(14) 0.16225(8) 0.0360(4) Uani 1 1 d . . .
H17 H -0.0235 0.6363 0.1648 0.049(6) Uiso 1 1 calc R . .
C18 C -0.03917(9) 0.50576(14) 0.10724(8) 0.0337(4) Uani 1 1 d . . .
H18 H -0.0122 0.5339 0.0719 0.046(5) Uiso 1 1 calc R . .
C19 C -0.07150(9) 0.40412(13) 0.10359(8) 0.0316(3) Uani 1 1 d . . .
H19 H -0.0666 0.3620 0.0659 0.047(5) Uiso 1 1 calc R . .
C20 C -0.11126(8) 0.36350(13) 0.15509(7) 0.0278(3) Uani 1 1 d . . .
H20 H -0.1331 0.2932 0.1526 0.034(5) Uiso 1 1 calc R . .
C21 C -0.36717(11) 0.54615(15) 0.25132(9) 0.0441(4) Uani 1 1 d . . .
H21A H -0.3370 0.5989 0.2750 0.103(10) Uiso 1 1 calc R . .
H21B H -0.3981 0.5045 0.2812 0.125(12) Uiso 1 1 calc R . .
H21C H -0.3994 0.5847 0.2211 0.091(9) Uiso 1 1 calc R . .
C22 C -0.25617(10) 0.53984(16) 0.14759(9) 0.0440(5) Uani 1 1 d . . .
H22A H -0.2222 0.4954 0.1219 0.074(7) Uiso 1 1 calc R . .
H22B H -0.2277 0.5962 0.1700 0.062(7) Uiso 1 1 calc R . .
H22C H -0.2932 0.5742 0.1198 0.064(7) Uiso 1 1 calc R . .
C23 C -0.35919(12) 0.34667(15) 0.16359(9) 0.0435(5) Uani 1 1 d . . .
H23A H -0.3939 0.3823 0.1341 0.079(8) Uiso 1 1 calc R . .
H23B H -0.3873 0.3026 0.1942 0.088(9) Uiso 1 1 calc R . .
H23C H -0.3251 0.2997 0.1395 0.088(9) Uiso 1 1 calc R . .

loop_
_atom_site_aniso_label
_atom_site_aniso_U_11
_atom_site_aniso_U_22
_atom_site_aniso_U_33
_atom_site_aniso_U_23
_atom_site_aniso_U_13
_atom_site_aniso_U_12
S1 0.0222(2) 0.0513(3) 0.0389(2) 0.0094(2) 0.00250(16) -0.00065(17)
P1 0.0217(2) 0.0283(2) 0.02292(19) 0.00182(15) 0.00028(14) 0.00002(15)
Si1 0.0266(2) 0.0229(2) 0.0256(2) 0.00255(15) 0.00150(16) -0.00216(16)
Si2 0.0267(2) 0.0251(2) 0.0237(2) 0.00002(16) -0.00271(16) 0.00305(16)
C1 0.0272(7) 0.0231(7) 0.0207(7) -0.0013(6) -0.0002(6) -0.0009(6)
C2 0.0265(7) 0.0210(7) 0.0229(7) -0.0012(5) -0.0010(6) 0.0006(6)
C3 0.0214(7) 0.0261(7) 0.0248(7) -0.0004(6) -0.0004(6) -0.0008(6)
C4 0.0254(7) 0.0220(7) 0.0226(7) -0.0011(6) 0.0001(6) -0.0007(6)
C5 0.0254(7) 0.0242(7) 0.0221(7) 0.0000(6) -0.0008(6) 0.0004(6)
C6 0.0402(10) 0.0372(10) 0.0550(12) 0.0081(9) -0.0072(8) -0.0150(8)
C7 0.0393(9) 0.0361(9) 0.0293(8) 0.0014(7) 0.0071(7) 0.0016(7)
C8 0.0368(9) 0.0250(8) 0.0427(9) 0.0068(7) 0.0028(8) -0.0002(7)
C9 0.0233(7) 0.0229(7) 0.0245(7) 0.0040(6) -0.0011(6) -0.0024(6)
C10 0.0275(7) 0.0247(7) 0.0262(7) 0.0008(6) 0.0013(6) -0.0009(6)
C11 0.0336(8) 0.0313(8) 0.0229(7) 0.0033(6) -0.0035(6) -0.0059(7)
C12 0.0298(8) 0.0313(8) 0.0328(8) 0.0083(7) -0.0082(7) -0.0017(6)
C13 0.0283(8) 0.0294(8) 0.0386(9) 0.0016(7) -0.0017(7) 0.0039(6)
C14 0.0285(8) 0.0291(8) 0.0271(8) -0.0019(6) -0.0005(6) 0.0004(6)
C15 0.0221(7) 0.0260(7) 0.0222(7) 0.0027(6) -0.0003(5) 0.0009(6)
C16 0.0361(8) 0.0320(8) 0.0280(8) -0.0005(7) -0.0008(7) -0.0054(7)
C17 0.0367(9) 0.0328(8) 0.0387(9) 0.0063(7) 0.0001(7) -0.0099(7)
C18 0.0279(8) 0.0414(9) 0.0318(8) 0.0112(7) 0.0057(6) 0.0012(7)
C19 0.0331(8) 0.0354(8) 0.0263(8) 0.0013(6) 0.0041(6) 0.0053(7)
C20 0.0299(8) 0.0255(8) 0.0281(8) 0.0010(6) 0.0002(6) 0.0009(6)
C21 0.0501(11) 0.0407(10) 0.0416(10) -0.0041(8) 0.0021(9) 0.0186(9)
C22 0.0352(9) 0.0509(11) 0.0459(10) 0.0230(9) -0.0008(8) 0.0071(8)
C23 0.0545(12) 0.0368(10) 0.0392(10) -0.0024(8) -0.0190(9) -0.0029(9)

loop_
_atom_type_symbol
_atom_type_description
_atom_type_scat_dispersion_real
_atom_type_scat_dispersion_imag
_atom_type_scat_source
C C 0.0033 0.0016 'International Tables Vol C Tables 4.2.6.8 and 6.1.1.4'
H H 0.0000 0.0000 'International Tables Vol C Tables 4.2.6.8 and 6.1.1.4'
P P 0.1023 0.0942 'International Tables Vol C Tables 4.2.6.8 and 6.1.1.4'
S S 0.1246 0.1234 'International Tables Vol C Tables 4.2.6.8 and 6.1.1.4'
Si Si 0.0817 0.0704 'International Tables Vol C Tables 4.2.6.8 and 6.1.1.4'

loop_
_geom_angle_atom_site_label_1
_geom_angle_atom_site_label_2
_geom_angle_atom_site_label_3
_geom_angle
_geom_angle_site_symmetry_1
_geom_angle_site_symmetry_3
_geom_angle_publ_flag
C1 P1 C5 113.48(7) . . ?
C1 P1 S1 124.36(5) . . ?
C5 P1 S1 122.15(5) . . ?
C7 Si1 C8 111.05(8) . . ?
C7 Si1 C6 109.53(9) . . ?
C8 Si1 C6 103.95(8) . . ?
C7 Si1 C1 108.37(7) . . ?
C8 Si1 C1 112.27(7) . . ?
C6 Si1 C1 111.63(8) . . ?
C23 Si2 C21 111.15(10) . . ?
C23 Si2 C22 108.71(9) . . ?
C21 Si2 C22 104.54(9) . . ?
C23 Si2 C5 108.38(7) . . ?
C21 Si2 C5 109.25(8) . . ?
C22 Si2 C5 114.80(7) . . ?
C2 C1 P1 115.39(11) . . ?
C2 C1 Si1 124.55(11) . . ?
P1 C1 Si1 120.00(8) . . ?
C3 C2 C1 124.39(13) . . ?
C3 C2 C9 116.08(13) . . ?
C1 C2 C9 119.52(12) . . ?
C4 C3 C2 126.18(14) . . ?
C3 C4 C5 124.69(13) . . ?
C3 C4 C15 115.18(12) . . ?
C5 C4 C15 120.11(13) . . ?
C4 C5 P1 115.38(11) . . ?
C4 C5 Si2 127.35(11) . . ?
P1 C5 Si2 117.26(8) . . ?
C14 C9 C10 118.86(14) . . ?
C14 C9 C2 120.40(13) . . ?
C10 C9 C2 120.74(13) . . ?
C11 C10 C9 120.46(14) . . ?
C12 C11 C10 120.38(14) . . ?
C11 C12 C13 119.54(14) . . ?
C12 C13 C14 120.21(15) . . ?
C13 C14 C9 120.47(15) . . ?
C16 C15 C20 119.16(14) . . ?
C16 C15 C4 121.63(13) . . ?
C20 C15 C4 119.15(13) . . ?
C15 C16 C17 119.99(15) . . ?
C18 C17 C16 120.45(15) . . ?
C19 C18 C17 119.94(15) . . ?
C18 C19 C20 119.91(15) . . ?
C19 C20 C15 120.54(14) . . ?

loop_
_geom_bond_atom_site_label_1
_geom_bond_atom_site_label_2
_geom_bond_distance
_geom_bond_site_symmetry_2
_geom_bond_publ_flag
S1 P1 1.9293(6) . ?
P1 C1 1.7178(15) . ?
P1 C5 1.7204(15) . ?
Si1 C7 1.8636(17) . ?
Si1 C8 1.8655(17) . ?
Si1 C6 1.8658(17) . ?
Si1 C1 1.9132(15) . ?
Si2 C23 1.8579(18) . ?
Si2 C21 1.8633(17) . ?
Si2 C22 1.8670(18) . ?
Si2 C5 1.9177(15) . ?
C1 C2 1.417(2) . ?
C2 C3 1.400(2) . ?
C2 C9 1.496(2) . ?
C3 C4 1.397(2) . ?
C4 C5 1.412(2) . ?
C4 C15 1.497(2) . ?
C9 C14 1.392(2) . ?
C9 C10 1.394(2) . ?
C10 C11 1.386(2) . ?
C11 C12 1.385(2) . ?
C12 C13 1.387(2) . ?
C13 C14 1.390(2) . ?
C15 C16 1.388(2) . ?
C15 C20 1.391(2) . ?
C16 C17 1.389(2) . ?
C17 C18 1.381(2) . ?
C18 C19 1.379(2) . ?
C19 C20 1.387(2) . ?

loop_
_cod_related_entry_id
_cod_related_entry_database
_cod_related_entry_code
1 ChemSpider 21141602
